data_4500432
loop_
_publ_author_name
'Hathwar, Venkatesha R.'
'Thakur, Tejender S.'
'Row, Tayur N. Guru'
'Desiraju, Gautam R.'

_publ_contact_author
;
 Prof. Dr. T. N. Guru Row
 Solid State and Structural Chemistry Unit
 Indian Institute of Science
 Bangalore, 560 012
 India
;
_publ_section_title
;
 Transferability of Multipole Charge Density Parameters for Supramolecular
 Synthons: A New Tool for Quantitative Crystal Engineering
;
_journal_issue 2
_journal_name_full 'Crystal Growth &amp; Design'
_journal_page_first 616
_journal_paper_doi 10.1021/cg101540y
_journal_volume 11
_journal_year 2011
_chemical_formula_moiety 'C8 H8 O3'
_chemical_formula_sum 'C8 H8 O3'
_chemical_formula_weight 152.14
_chemical_name_common 'p-methoxy benzoic acid'
_space_group_IT_number 14
_symmetry_cell_setting monoclinic
_symmetry_Int_Tables_number 14
_symmetry_space_group_name_Hall '-P 2yn'
_symmetry_space_group_name_H-M 'P 1 21/n 1'
_atom_sites_solution_primary direct
_atom_sites_solution_secondary difmap
_audit_conform_dict_location ftp://ftp.iucr.org/pub/cif_core.dic
_audit_conform_dict_name cif_core.dic
_audit_conform_dict_version 2.3
_audit_creation_date '17-Jul-07 T21:47:23-00:00'
_audit_creation_method 'XD routine XDCIF'
_cell_angle_alpha 90
_cell_angle_beta 93.383(4)
_cell_angle_gamma 90
_cell_formula_units_Z 4
_cell_length_a 3.8760(3)
_cell_length_b 10.9298(9)
_cell_length_c 16.620(1)
_cell_measurement_reflns_used 7209
_cell_measurement_temperature 100(2)
_cell_measurement_theta_max 50.14
_cell_measurement_theta_min 2.23
_cell_volume 702.86(9)
_computing_cell_refinement 'SAINTPLUS (BRUKER-AXS)'
_computing_data_collection 'KAPPA APEX II (BRUKER-AXS)'
_computing_data_reduction 'SAINTPLUS (BRUKER-AXS)'
_computing_molecular_graphics 'XD2006   (Volkov et al, 2006)'
_computing_publication_material 'XD2006   (Volkov et al, 2006)'
_computing_structure_refinement 'XD2006   (Volkov et al, 2006)'
_computing_structure_solution 'SHELXS-97 (Sheldrick, 2008)'
_diffrn_ambient_temperature 100(2)
_diffrn_measured_fraction_theta_full 0.999
_diffrn_measured_fraction_theta_max 0.999
_diffrn_measurement_device_type 'Bruker Kappa APEX II CCD detector'
_diffrn_measurement_method '\f and \w scans'
_diffrn_radiation_monochromator graphite
_diffrn_radiation_probe x-ray
_diffrn_radiation_source 'fine-focus sealed tube'
_diffrn_radiation_type MoK\a
_diffrn_radiation_wavelength 0.71073
_diffrn_reflns_av_R_equivalents 0.0000
_diffrn_reflns_av_sigmaI/netI 0.0322
_diffrn_reflns_limit_h_max 8
_diffrn_reflns_limit_h_min -8
_diffrn_reflns_limit_k_max 23
_diffrn_reflns_limit_k_min -23
_diffrn_reflns_limit_l_max 35
_diffrn_reflns_limit_l_min -35
_diffrn_reflns_number 68055
_diffrn_reflns_theta_full 50.14
_diffrn_reflns_theta_max 50.14
_diffrn_reflns_theta_min 2.23
_exptl_absorpt_coefficient_mu 0.111
_exptl_absorpt_correction_T_max 0.9793
_exptl_absorpt_correction_T_min 0.9729
_exptl_absorpt_correction_type analytical
_exptl_absorpt_process_details 'Bruker AXS, 2008)'
_exptl_crystal_colour colorless
_exptl_crystal_density_diffrn 1.438
_exptl_crystal_density_method 'not measured'
_exptl_crystal_description block
_exptl_crystal_F_000 320
_exptl_crystal_size_max 0.25
_exptl_crystal_size_mid 0.21
_exptl_crystal_size_min 0.19
_refine_diff_density_max 0.156
_refine_diff_density_min -0.125
_refine_diff_density_rms 0.027
_refine_ls_extinction_method none
_refine_ls_goodness_of_fit_ref 1.042
_refine_ls_hydrogen_treatment mixed
_refine_ls_matrix_type full
_refine_ls_number_parameters 311
_refine_ls_number_reflns 5483
_refine_ls_number_restraints 0
_refine_ls_restrained_S_all 1.042
_refine_ls_R_factor_all 0.037
_refine_ls_R_factor_gt 0.018
_refine_ls_R_Fsqd_factor 0.022
_refine_ls_shift/su_max 0.000
_refine_ls_shift/su_mean 0.000
_refine_ls_structure_factor_coef Fsqd
_refine_ls_weighting_details
;
        calc w2 = 1/[s^2^(Fo^2^)]
;
_refine_ls_weighting_scheme calc
_refine_ls_wR_factor_ref 0.041
_reflns_number_gt 5483
_reflns_number_total 7209
_reflns_threshold_expression >3sigma(I)
_cod_data_source_file cg101540y_si_005.cif
_cod_data_source_block cdmoba_m
_cod_depositor_comments
;
The following automatic conversions were performed:

'_symmetry_cell_setting' value 'Monoclinic' changed to 'monoclinic'
according to /home/saulius/struct/CIF-dictionaries/cif_core.dic
dictionary named 'cif_core.dic' version 2.4.1 from 2010-06-29.

Automatic conversion script
Id: cif_fix_values 1715 2011-07-08 13:25:40Z adriana 
;
_cod_original_cell_volume 702.9(1)
_cod_original_sg_symbol_H-M 'P 21/n'
_cod_database_code 4500432

loop_
_symmetry_equiv_pos_site_id
_symmetry_equiv_pos_as_xyz
1 x,y,z
2 1/2-x,1/2+y,1/2-z
3 -x,-y,-z
4 1/2+x,1/2-y,1/2+z

loop_
_atom_local_axes_atom_label
_atom_local_axes_atom0
_atom_local_axes_ax1
_atom_local_axes_atom1
_atom_local_axes_atom2
_atom_local_axes_ax2
O(1) C(7) Z O(1) O(2) Y
O(2) H(2O) Z O(2) C(7) Y
O(3) C(4) Z O(3) C(8) Y
C(1) C(6) Z C(1) C(2) Y
C(2) H(2) Z C(2) C(3) Y
C(3) H(3) Z C(3) C(2) Y
C(4) O(3) Z C(4) C(5) Y
C(5) H(5) Z C(5) C(6) Y
C(6) H(6) Z C(6) C(5) Y
C(7) O(1) Z C(7) O(2) Y
C(8) H(8C) Z C(8) H(8B) Y
H(2O) O(2) Z H(2O) C(7) Y
H(2) C(2) Z H(2) C(3) Y
H(3) C(3) Z H(3) C(2) Y
H(5) C(5) Z H(5) C(6) Y
H(6) C(6) Z H(6) C(1) Y
H(8A) C(8) Z H(8A) H(8B) Y
H(8B) C(8) Z H(8B) H(8A) Y
H(8C) C(8) Z H(8C) H(8B) Y

loop_
_atom_rho_multipole_atom_label
_atom_rho_multipole_coeff_Pv
_atom_rho_multipole_coeff_P00
_atom_rho_multipole_coeff_P11
_atom_rho_multipole_coeff_P1-1
_atom_rho_multipole_coeff_P10
_atom_rho_multipole_coeff_P20
_atom_rho_multipole_coeff_P21
_atom_rho_multipole_coeff_P2-1
_atom_rho_multipole_coeff_P22
_atom_rho_multipole_coeff_P2-2
_atom_rho_multipole_coeff_P30
_atom_rho_multipole_coeff_P31
_atom_rho_multipole_coeff_P3-1
_atom_rho_multipole_coeff_P32
_atom_rho_multipole_coeff_P3-2
_atom_rho_multipole_coeff_P33
_atom_rho_multipole_coeff_P3-3
_atom_rho_multipole_coeff_P40
_atom_rho_multipole_coeff_P41
_atom_rho_multipole_coeff_P4-1
_atom_rho_multipole_coeff_P42
_atom_rho_multipole_coeff_P4-2
_atom_rho_multipole_coeff_P43
_atom_rho_multipole_coeff_P4-3
_atom_rho_multipole_coeff_P44
_atom_rho_multipole_coeff_P4-4
_atom_rho_multipole_kappa
_atom_rho_multipole_kappa_prime0
_atom_rho_multipole_kappa_prime1
_atom_rho_multipole_kappa_prime2
_atom_rho_multipole_kappa_prime3
_atom_rho_multipole_kappa_prime4
O(1) 6.42(2) 0 -0.019(8) -0.009(7) -0.056(9) -0.029(9) -0.002(8) -0.008(8) -0.076(8) -0.006(8) 0.058(8) -0.010(7) 0.011(7) 0.063(8) -0.004(7) 0.006(6) -0.007(6) 0 0 0 0 0 0 0 0 0 0.9922(19) 0.81(4) 0.81(4) 0.81(4) 0.81(4) 0.81(4)
O(2) 6.37(2) 0 -0.012(7) -0.017(7) -0.006(7) 0.031(8) -0.005(7) 0.039(7) 0.007(7) -0.013(7) 0.097(8) 0.008(5) -0.025(6) 0.010(6) 0.002(6) -0.020(6) 0.015(6) 0 0 0 0 0 0 0 0 0 0.997(2) 0.97(4) 0.97(4) 0.97(4) 0.97(4) 0.97(4)
O(3) 6.28(2) 0 -0.002(6) -0.065(6) -0.016(7) -0.050(7) -0.007(7) 0.037(6) 0.029(7) -0.006(6) 0.084(7) -0.000(5) -0.003(6) 0.055(6) -0.010(6) 0.000(5) -0.021(5) 0 0 0 0 0 0 0 0 0 1.0039(18) 0.93(3) 0.93(3) 0.93(3) 0.93(3) 0.93(3)
C(1) 3.954(19) 0 0.005(8) 0.051(10) 0.030(10) 0.101(9) -0.003(8) -0.040(9) -0.113(9) -0.007(8) 0.217(11) 0.003(9) -0.001(11) 0.185(10) -0.013(9) -0.001(9) 0.007(9) 0 0 0 0 0 0 0 0 0 1.035(3) 0.945(8) 0.945(8) 0.945(8) 0.945(8) 0.945(8)
C(2) 4.03(2) 0 -0.022(8) 0.006(10) -0.022(10) 0.104(9) -0.011(7) -0.011(9) -0.161(9) 0.014(8) 0.251(11) 0.023(8) 0.000(10) 0.147(10) 0.010(9) -0.002(9) 0.004(9) 0 0 0 0 0 0 0 0 0 1.035(3) 0.945(8) 0.945(8) 0.945(8) 0.945(8) 0.945(8)
C(3) 4.02(2) 0 0.013(9) 0.038(10) 0.003(10) 0.069(10) -0.018(7) -0.030(9) -0.137(9) 0.006(8) 0.260(11) -0.020(8) -0.044(10) 0.139(10) -0.011(9) -0.002(9) -0.004(9) 0 0 0 0 0 0 0 0 0 1.035(3) 0.945(8) 0.945(8) 0.945(8) 0.945(8) 0.945(8)
C(4) 3.964(18) 0 -0.013(8) 0.006(10) -0.111(10) 0.026(9) 0.005(7) -0.009(9) -0.207(9) 0.006(8) 0.317(11) -0.011(9) 0.074(11) 0.165(10) -0.003(9) -0.009(8) 0.022(8) 0 0 0 0 0 0 0 0 0 1.035(3) 0.945(8) 0.945(8) 0.945(8) 0.945(8) 0.945(8)
C(5) 4.024(19) 0 0.011(8) 0.027(10) 0.006(10) 0.085(9) -0.008(7) -0.018(9) -0.128(9) 0.005(8) 0.243(11) -0.012(8) -0.002(10) 0.139(9) 0.011(8) 0.006(9) 0.005(8) 0 0 0 0 0 0 0 0 0 1.035(3) 0.945(8) 0.945(8) 0.945(8) 0.945(8) 0.945(8)
C(6) 4.035(19) 0 -0.017(8) 0.014(10) -0.002(10) 0.128(10) 0.016(7) 0.002(8) -0.181(9) -0.002(8) 0.250(11) 0.016(8) 0.024(10) 0.153(10) -0.016(9) -0.001(9) -0.003(9) 0 0 0 0 0 0 0 0 0 1.035(3) 0.945(8) 0.945(8) 0.945(8) 0.945(8) 0.945(8)
C(7) 3.87(2) 0 -0.002(8) -0.026(10) 0.051(11) 0.180(11) -0.003(8) 0.011(9) -0.205(9) 0.004(8) 0.334(13) -0.002(10) -0.010(11) 0.244(11) -0.011(9) 0.013(9) -0.008(9) 0 0 0 0 0 0 0 0 0 1.035(3) 0.945(8) 0.945(8) 0.945(8) 0.945(8) 0.945(8)
C(8) 4.04(2) 0 -0.055(9) 0.044(10) 0.043(10) 0.043(10) 0.028(8) -0.018(8) -0.035(9) 0.077(9) 0.268(11) -0.043(8) 0.039(8) -0.012(9) -0.018(9) 0.012(8) -0.263(10) 0 0 0 0 0 0 0 0 0 1.035(3) 0.945(8) 0.945(8) 0.945(8) 0.945(8) 0.945(8)
H(2O) 0.661(13) 0 0 0 0.108(11) 0.0837 0 0 0 0 0 0 0 0 0 0 0 0 0 0 0 0 0 0 0 0 1.2 1.2 1.2 1.2 1.2 1.2
H(2) 0.897(13) 0 0 0 0.133(9) 0.0229 0 0 0 0 0 0 0 0 0 0 0 0 0 0 0 0 0 0 0 0 1.2 1.2 1.2 1.2 1.2 1.2
H(3) 0.906(13) 0 0 0 0.125(9) 0.0147 0 0 0 0 0 0 0 0 0 0 0 0 0 0 0 0 0 0 0 0 1.2 1.2 1.2 1.2 1.2 1.2
H(5) 0.868(12) 0 0 0 0.134(9) 0.0173 0 0 0 0 0 0 0 0 0 0 0 0 0 0 0 0 0 0 0 0 1.2 1.2 1.2 1.2 1.2 1.2
H(6) 0.887(13) 0 0 0 0.120(9) 0.0118 0 0 0 0 0 0 0 0 0 0 0 0 0 0 0 0 0 0 0 0 1.2 1.2 1.2 1.2 1.2 1.2
H(8A) 0.900(14) 0 0 0 0.112(10) 0.0385 0 0 0 0 0 0 0 0 0 0 0 0 0 0 0 0 0 0 0 0 1.2 1.2 1.2 1.2 1.2 1.2
H(8B) 0.947(14) 0 0 0 0.100(10) 0.0128 0 0 0 0 0 0 0 0 0 0 0 0 0 0 0 0 0 0 0 0 1.2 1.2 1.2 1.2 1.2 1.2
H(8C) 0.939(13) 0 0 0 0.114(9) 0.0278 0 0 0 0 0 0 0 0 0 0 0 0 0 0 0 0 0 0 0 0 1.2 1.2 1.2 1.2 1.2 1.2

loop_
_atom_site_aniso_label
_atom_site_aniso_U_11
_atom_site_aniso_U_22
_atom_site_aniso_U_33
_atom_site_aniso_U_12
_atom_site_aniso_U_13
_atom_site_aniso_U_23
O(1) 0.02788(10) 0.01385(7) 0.01471(8) 0.00309(7) -0.00375(8) -0.00222(6)
O(2) 0.02786(10) 0.01407(7) 0.01352(8) 0.00417(7) -0.00321(8) 0.00113(7)
O(3) 0.01839(8) 0.01414(6) 0.01365(7) 0.00276(6) -0.00303(6) -0.00021(6)
C(1) 0.01355(6) 0.01033(6) 0.01187(7) 0.00013(5) 0.00015(5) 0.00052(5)
C(2) 0.01478(7) 0.01063(6) 0.01383(7) 0.00121(5) -0.00034(6) -0.00030(6)
C(3) 0.01518(7) 0.01110(6) 0.01452(7) 0.00192(5) -0.00164(6) 0.00026(6)
C(4) 0.01255(6) 0.01081(6) 0.01259(7) 0.00040(5) -0.00080(5) 0.00049(5)
C(5) 0.01469(7) 0.01061(6) 0.01300(7) 0.00109(5) -0.00079(5) 0.00004(5)
C(6) 0.01559(7) 0.01034(6) 0.01274(7) 0.00134(5) -0.00075(5) 0.00058(5)
C(7) 0.01640(7) 0.01127(6) 0.01180(7) 0.00036(5) 0.00016(5) 0.00056(5)
C(8) 0.01719(8) 0.01599(7) 0.01432(7) 0.00103(6) -0.00124(6) -0.00139(6)
H(2O) 0.047404 0.028722 0.022099 0.006547 -0.009307 -0.001584
H(2) 0.043571 0.021892 0.029251 0.008624 -0.003846 -0.007336
H(3) 0.042895 0.024144 0.031526 0.013003 -0.009226 0.000855
H(5) 0.04006 0.021618 0.027132 0.00714 -0.001624 -0.006333
H(6) 0.041406 0.022318 0.028026 0.010699 -0.005818 0.002543
H(8A) 0.055256 0.040927 0.024525 0.011128 -0.012996 -0.002202
H(8B) 0.050848 0.026946 0.039566 -0.007623 0.007919 -0.001587
H(8C) 0.027424 0.044988 0.04377 0.0054 0.00191 -0.010646

loop_
_atom_site_label
_atom_site_fract_x
_atom_site_fract_y
_atom_site_fract_z
_atom_site_occupancy
_atom_site_symmetry_multiplicity
_atom_site_U_iso_or_equiv
O(1) 0.25822(7) 0.57919(2) 0.432071(13) 1 4 0.019
O(2) 0.44485(8) 0.38543(2) 0.423617(15) 1 4 0.019
O(3) -0.26082(6) 0.45370(2) 0.073337(13) 1 4 0.016
C(1) 0.13132(5) 0.469190(16) 0.310701(11) 1 4 0.012
C(2) -0.04997(5) 0.567667(17) 0.274103(12) 1 4 0.013
C(3) -0.17665(5) 0.559942(17) 0.194591(13) 1 4 0.014
C(4) -0.12599(5) 0.452686(16) 0.150224(12) 1 4 0.012
C(5) 0.05274(5) 0.353440(16) 0.186319(12) 1 4 0.013
C(6) 0.17939(5) 0.362577(17) 0.266353(12) 1 4 0.013
C(7) 0.28122(5) 0.482225(17) 0.393818(12) 1 4 0.013
C(8) -0.20444(6) 0.348515(19) 0.024535(13) 1 4 0.016
H(2O) 0.548311 0.403197 0.476679 1 4 0.033
H(2) -0.093875 0.649397 0.308174 1 4 0.032
H(3) -0.320429 0.635505 0.167945 1 4 0.033
H(5) 0.09946 0.271629 0.152546 1 4 0.030
H(6) 0.32491 0.288462 0.294309 1 4 0.031
H(8A) -0.321894 0.367548 -0.033241 1 4 0.041
H(8B) -0.327559 0.270849 0.047896 1 4 0.039
H(8C) 0.064827 0.335543 0.0205 1 4 0.039

loop_
_atom_type_symbol
_atom_type_description
_atom_type_scat_dispersion_real
_atom_type_scat_dispersion_imag
_atom_type_scat_source
C C 0.0033 0.0016 'International Tables Vol C Tables 4.2.6.8 and 6.1.1.4'
H H 0.0000 0.0000 'International Tables Vol C Tables 4.2.6.8 and 6.1.1.4'
O O 0.0106 0.0060 'International Tables Vol C Tables 4.2.6.8 and 6.1.1.4'

loop_
_geom_angle_atom_site_label_1
_geom_angle_atom_site_label_2
_geom_angle_atom_site_label_3
_geom_angle
_geom_angle_site_symmetry_1
_geom_angle_site_symmetry_2
_geom_angle_site_symmetry_3
_geom_angle_publ_flag
C(7) O(2) H(2O) 110.29(2) 1_555 1_555 1_555 yes
C(2) C(1) C(6) 119.319(17) 1_555 1_555 1_555 yes
C(2) C(1) C(7) 119.440(17) 1_555 1_555 1_555 yes
C(6) C(1) C(7) 121.179(16) 1_555 1_555 1_555 yes
C(1) C(2) C(3) 120.450(17) 1_555 1_555 1_555 yes
C(1) C(2) H(2) 119.918(18) 1_555 1_555 1_555 yes
C(3) C(2) H(2) 119.627(17) 1_555 1_555 1_555 yes
C(2) C(3) C(4) 119.938(17) 1_555 1_555 1_555 yes
C(2) C(3) H(3) 119.432(18) 1_555 1_555 1_555 yes
C(4) C(3) H(3) 120.602(18) 1_555 1_555 1_555 yes
O(3) C(4) C(3) 115.538(18) 1_555 1_555 1_555 yes
O(3) C(4) C(5) 124.353(18) 1_555 1_555 1_555 yes
C(3) C(4) C(5) 120.108(17) 1_555 1_555 1_555 yes
C(4) C(5) C(6) 119.337(17) 1_555 1_555 1_555 yes
C(4) C(5) H(5) 120.882(18) 1_555 1_555 1_555 yes
C(6) C(5) H(5) 119.758(17) 1_555 1_555 1_555 yes
C(1) C(6) C(5) 120.846(17) 1_555 1_555 1_555 yes
C(1) C(6) H(6) 118.855(18) 1_555 1_555 1_555 yes
C(5) C(6) H(6) 120.258(17) 1_555 1_555 1_555 yes
O(1) C(7) O(2) 122.77(2) 1_555 1_555 1_555 yes
O(1) C(7) C(1) 121.751(19) 1_555 1_555 1_555 yes
O(2) C(7) C(1) 115.464(19) 1_555 1_555 1_555 yes
H(8A) C(8) H(8B) 108.129(19) 1_555 1_555 1_555 yes
H(8A) C(8) H(8C) 109.96(2) 1_555 1_555 1_555 yes
H(8B) C(8) H(8C) 112.519(19) 1_555 1_555 1_555 yes

loop_
_geom_bond_atom_site_label_1
_geom_bond_atom_site_label_2
_geom_bond_distance
_geom_bond_site_symmetry_1
_geom_bond_site_symmetry_2
_geom_bond_publ_flag
O(1) C(7) 1.2418(3) 1_555 1_555 yes
O(2) C(7) 1.3152(3) 1_555 1_555 yes
O(2) H(2O) 0.967 1_555 1_555 yes
O(3) C(4) 1.3518(3) 1_555 1_555 yes
C(1) C(2) 1.4042(3) 1_555 1_555 yes
C(1) C(6) 1.3972(3) 1_555 1_555 yes
C(1) C(7) 1.4736(3) 1_555 1_555 yes
C(2) C(3) 1.3849(3) 1_555 1_555 yes
C(2) H(2) 1.077 1_555 1_555 yes
C(3) C(4) 1.4049(3) 1_555 1_555 yes
C(3) H(3) 1.077 1_555 1_555 yes
C(4) C(5) 1.4026(2) 1_555 1_555 yes
C(5) C(6) 1.3940(3) 1_555 1_555 yes
C(5) H(5) 1.077 1_555 1_555 yes
C(6) H(6) 1.077 1_555 1_555 yes
C(8) H(8A) 1.059 1_555 1_555 yes
C(8) H(8B) 1.059 1_555 1_555 yes
C(8) H(8C) 1.059 1_555 1_555 yes

loop_
_geom_torsion_atom_site_label_1
_geom_torsion_atom_site_label_2
_geom_torsion_atom_site_label_3
_geom_torsion_atom_site_label_4
_geom_torsion
_geom_torsion_site_symmetry_1
_geom_torsion_site_symmetry_2
_geom_torsion_site_symmetry_3
_geom_torsion_site_symmetry_4
_geom_torsion_publ_flag
H(2O) O(2) C(7) O(1) -2.64(2) 1_555 1_555 1_555 1_555 yes
H(2O) O(2) C(7) C(1) 176.14(3) 1_555 1_555 1_555 1_555 yes
C(6) C(1) C(2) C(3) -0.731(18) 1_555 1_555 1_555 1_555 yes
C(2) C(1) C(6) C(5) 0.611(18) 1_555 1_555 1_555 1_555 yes
C(6) C(1) C(2) H(2) 178.50(3) 1_555 1_555 1_555 1_555 yes
C(2) C(1) C(6) H(6) 178.28(3) 1_555 1_555 1_555 1_555 yes
C(2) C(1) C(7) O(1) -1.58(2) 1_555 1_555 1_555 1_555 yes
C(2) C(1) C(7) O(2) 179.62(3) 1_555 1_555 1_555 1_555 yes
C(7) C(1) C(2) C(3) 176.44(3) 1_555 1_555 1_555 1_555 yes
C(7) C(1) C(2) H(2) -4.332(17) 1_555 1_555 1_555 1_555 yes
C(6) C(1) C(7) O(1) 175.53(3) 1_555 1_555 1_555 1_555 yes
C(6) C(1) C(7) O(2) -3.27(2) 1_555 1_555 1_555 1_555 yes
C(7) C(1) C(6) C(5) -176.50(3) 1_555 1_555 1_555 1_555 yes
C(7) C(1) C(6) H(6) 1.159(17) 1_555 1_555 1_555 1_555 yes
C(1) C(2) C(3) C(4) 0.437(18) 1_555 1_555 1_555 1_555 yes
C(1) C(2) C(3) H(3) 178.52(3) 1_555 1_555 1_555 1_555 yes
H(2) C(2) C(3) C(4) -178.80(3) 1_555 1_555 1_555 1_555 yes
H(2) C(2) C(3) H(3) -0.718(17) 1_555 1_555 1_555 1_555 yes
C(2) C(3) C(4) O(3) 179.63(3) 1_555 1_555 1_555 1_555 yes
C(2) C(3) C(4) C(5) -0.016(18) 1_555 1_555 1_555 1_555 yes
H(3) C(3) C(4) O(3) 1.568(19) 1_555 1_555 1_555 1_555 yes
H(3) C(3) C(4) C(5) -178.07(3) 1_555 1_555 1_555 1_555 yes
O(3) C(4) C(5) C(6) -179.71(3) 1_555 1_555 1_555 1_555 yes
O(3) C(4) C(5) H(5) 2.077(19) 1_555 1_555 1_555 1_555 yes
C(3) C(4) C(5) C(6) -0.105(18) 1_555 1_555 1_555 1_555 yes
C(3) C(4) C(5) H(5) -178.32(3) 1_555 1_555 1_555 1_555 yes
C(4) C(5) C(6) C(1) -0.197(18) 1_555 1_555 1_555 1_555 yes
C(4) C(5) C(6) H(6) -177.83(3) 1_555 1_555 1_555 1_555 yes
H(5) C(5) C(6) C(1) 178.03(3) 1_555 1_555 1_555 1_555 yes
H(5) C(5) C(6) H(6) 0.403(17) 1_555 1_555 1_555 1_555 yes
